data_1570123
loop_
_publ_author_name
'Nakano, Kyohei'
'Leong, Iat Wai'
'Hashizume, Daisuke'
'Bulgarevich, Kirill'
'Takimiya, Kazuo'
'Nishiyama, Yusuke'
'Yamazaki, Toshio'
'Tajima, Keisuke'

_publ_section_title
;
 Synthesis of 3,3'-dihydroxy-2,2'-diindan-1,1'-dione derivatives for
 tautomeric organic semiconductors exhibiting intramolecular double proton
 transfer.
;
_journal_issue 43
_journal_name_full 'Chemical science'
_journal_page_first 12205
_journal_page_last 12218
_journal_paper_doi 10.1039/d3sc04125e
_journal_volume 14
_journal_year 2023
_chemical_absolute_configuration ad
_chemical_formula_moiety 'C18 H10 O4'
_chemical_formula_sum 'C18 H10 O4'
_chemical_formula_weight 290.26
_space_group_crystal_system orthorhombic
_space_group_IT_number 19
_space_group_name_Hall 'P 2ac 2ab'
_space_group_name_H-M_alt 'P 21 21 21'
_atom_sites_solution_hydrogens difmap
_atom_sites_solution_primary 'dual space'
_atom_sites_solution_secondary difmap
_audit_creation_method SHELXL-2018/3
_audit_update_record
;
2022-11-02 deposited with the CCDC.	2023-10-16 downloaded from the CCDC.
;
_cell_angle_alpha 90
_cell_angle_beta 90
_cell_angle_gamma 90
_cell_formula_units_Z 4
_cell_length_a 3.67957(9)
_cell_length_b 12.2687(2)
_cell_length_c 27.5101(5)
_cell_measurement_reflns_used 23423
_cell_measurement_temperature 89.8(4)
_cell_measurement_theta_max 41.8150
_cell_measurement_theta_min 1.8100
_cell_volume 1241.90(4)
_computing_cell_refinement 'CrysAlisPro 1.171.42.57a (Rigaku OD, 2022)'
_computing_data_collection 'CrysAlisPro 1.171.42.57a (Rigaku OD, 2022)'
_computing_data_reduction 'CrysAlisPro 1.171.42.57a (Rigaku OD, 2022)'
_computing_molecular_graphics SHELXLE
_computing_publication_material 'SHELXL-2018/3 (Sheldrick, 2018)'
_computing_structure_refinement 'SHELXL-2018/3 (Sheldrick, 2018)'
_computing_structure_solution SHELXT-2018/2
_diffrn_ambient_temperature 89.8(4)
_diffrn_detector_area_resol_mean 10
_diffrn_measured_fraction_theta_full 0.999
_diffrn_measured_fraction_theta_max 0.992
_diffrn_measurement_device_type 'Rigaku AFC-11 with HyPix6000HE'
_diffrn_measurement_method \w-scan
_diffrn_radiation_type MoK\a
_diffrn_radiation_wavelength 0.71073
_diffrn_reflns_av_R_equivalents 0.0592
_diffrn_reflns_av_unetI/netI 0.0304
_diffrn_reflns_Laue_measured_fraction_full 0.999
_diffrn_reflns_Laue_measured_fraction_max 0.992
_diffrn_reflns_limit_h_max 7
_diffrn_reflns_limit_h_min -6
_diffrn_reflns_limit_k_max 24
_diffrn_reflns_limit_k_min -24
_diffrn_reflns_limit_l_max 54
_diffrn_reflns_limit_l_min -54
_diffrn_reflns_number 111573
_diffrn_reflns_point_group_measured_fraction_full 1.000
_diffrn_reflns_point_group_measured_fraction_max 0.991
_diffrn_reflns_theta_full 25.242
_diffrn_reflns_theta_max 45.233
_diffrn_reflns_theta_min 1.817
_diffrn_source 'Fine focus rotating anode'
_exptl_absorpt_coefficient_mu 0.111
_exptl_absorpt_correction_T_max 1.000
_exptl_absorpt_correction_T_min 0.917
_exptl_absorpt_correction_type gaussian
_exptl_absorpt_process_details
;
CrysAlisPro 1.171.42.57a (Rigaku Oxford Diffraction, 2022)
Numerical absorption correction based on gaussian integration over
a multifaceted crystal model
Empirical absorption correction using spherical harmonics,
implemented in SCALE3 ABSPACK scaling algorithm.
;
_exptl_crystal_colour 'dark red'
_exptl_crystal_density_diffrn 1.552
_exptl_crystal_description needle
_exptl_crystal_F_000 600
_exptl_crystal_size_max 0.180
_exptl_crystal_size_mid 0.020
_exptl_crystal_size_min 0.010
_refine_diff_density_max 0.537
_refine_diff_density_min -0.275
_refine_diff_density_rms 0.064
_refine_ls_abs_structure_details
;
 Flack x determined using 3280 quotients [(I+)-(I-)]/[(I+)+(I-)]
 (Parsons, Flack and Wagner, Acta Cryst. B69 (2013) 249-259).
;
_refine_ls_abs_structure_Flack -0.08(16)
_refine_ls_extinction_method none
_refine_ls_goodness_of_fit_ref 1.059
_refine_ls_hydrogen_treatment mixed
_refine_ls_matrix_type full
_refine_ls_number_parameters 207
_refine_ls_number_reflns 10297
_refine_ls_number_restraints 0
_refine_ls_restrained_S_all 1.059
_refine_ls_R_factor_all 0.0519
_refine_ls_R_factor_gt 0.0377
_refine_ls_shift/su_max 0.001
_refine_ls_shift/su_mean 0.000
_refine_ls_structure_factor_coef Fsqd
_refine_ls_weighting_details 'w=1/[\s^2^(Fo^2^)+(0.0562P)^2^+0.0380P] where P=(Fo^2^+2Fc^2^)/3'
_refine_ls_weighting_scheme calc
_refine_ls_wR_factor_gt 0.0917
_refine_ls_wR_factor_ref 0.0969
_reflns_Friedel_coverage 0.749
_reflns_Friedel_fraction_full 1.000
_reflns_Friedel_fraction_max 0.990
_reflns_number_gt 8558
_reflns_number_total 10297
_reflns_threshold_expression 'I > 2\s(I)'
_cod_data_source_file d3sc04125e2.cif
_cod_data_source_block 1
_cod_depositor_comments
;
The following automatic conversions were performed:

data item '_exptl_absorpt_correction_type' value 'Gaussian' was
changed to 'gaussian' in accordance with the
/home/data/users/saulius/crontab/automatic-downloads/rss-feeds/RSC/lib/dictionaries/cif_core.dic
dictionary named 'cif_core.dic' version 2.4.2 last updated on
2011-04-26.

Automatic conversion script
Id: cif_fix_values 8170 2020-07-09 18:12:32Z antanas 

 Adding full bibliography for 1570123--1570129.cif.
;
_cod_database_code 1570123
_shelx_shelxl_version_number 2018/3
_shelx_space_group_comment
;
The symmetry employed for this shelxl refinement is uniquely defined
by the following loop, which should always be used as a source of
symmetry information in preference to the above space-group names.
They are only intended as comments.
;
_shelx_estimated_absorpt_t_min 0.980
_shelx_estimated_absorpt_t_max 0.999

loop_
_space_group_symop_operation_xyz
'x, y, z'
'-x+1/2, -y, z+1/2'
'-x, y+1/2, -z+1/2'
'x+1/2, -y+1/2, -z'

loop_
_atom_site_label
_atom_site_type_symbol
_atom_site_fract_x
_atom_site_fract_y
_atom_site_fract_z
_atom_site_U_iso_or_equiv
_atom_site_adp_type
_atom_site_occupancy
_atom_site_site_symmetry_order
_atom_site_calc_flag
_atom_site_refinement_flags_posn
_atom_site_refinement_flags_adp
_atom_site_refinement_flags_occupancy
_atom_site_disorder_assembly
_atom_site_disorder_group
O2 O 0.5936(2) 0.28695(5) 0.67601(2) 0.01628(11) Uani 1 1 d . . . . .
H2 H 0.700(10) 0.284(2) 0.6392(9) 0.096(9) Uiso 1 1 d . . . . .
O3 O 0.7923(2) 0.30164(5) 0.58777(2) 0.01560(11) Uani 1 1 d . . . . .
O4 O 0.3864(2) 0.66956(5) 0.58189(2) 0.01570(11) Uani 1 1 d . . . . .
H1 H 0.296(8) 0.6720(19) 0.6189(8) 0.076(8) Uiso 1 1 d . . . . .
O1 O 0.1721(2) 0.65301(5) 0.66886(2) 0.01530(10) Uani 1 1 d . . . . .
C1 C 0.4298(2) 0.47336(6) 0.65400(2) 0.01077(10) Uani 1 1 d . . . . .
C7 C 0.3103(2) 0.34977(7) 0.77621(3) 0.01438(12) Uani 1 1 d . . . . .
H7 H 0.394570 0.276615 0.777213 0.017 Uiso 1 1 calc R U . . .
C8 C 0.3226(2) 0.41008(6) 0.73401(3) 0.01197(11) Uani 1 1 d . . . . .
C9 C 0.4623(2) 0.38331(6) 0.68497(3) 0.01176(11) Uani 1 1 d . . . . .
C10 C 0.5437(2) 0.48205(6) 0.60329(2) 0.01069(10) Uani 1 1 d . . . . .
C11 C 0.7117(2) 0.39662(6) 0.57474(3) 0.01171(10) Uani 1 1 d . . . . .
C12 C 0.7806(2) 0.43885(6) 0.52487(3) 0.01194(11) Uani 1 1 d . . . . .
C13 C 0.9250(2) 0.38901(7) 0.48434(3) 0.01397(12) Uani 1 1 d . . . . .
H13 H 1.003252 0.315241 0.485189 0.017 Uiso 1 1 calc R U . . .
C14 C 0.9519(2) 0.45174(7) 0.44159(3) 0.01520(12) Uani 1 1 d . . . . .
H14 H 1.049290 0.419809 0.412953 0.018 Uiso 1 1 calc R U . . .
C15 C 0.8380(2) 0.55957(7) 0.44077(3) 0.01531(12) Uani 1 1 d . . . . .
H15 H 0.860391 0.600382 0.411576 0.018 Uiso 1 1 calc R U . . .
C16 C 0.6898(2) 0.60972(6) 0.48233(3) 0.01391(12) Uani 1 1 d . . . . .
H16 H 0.611407 0.683478 0.481762 0.017 Uiso 1 1 calc R U . . .
C17 C 0.6632(2) 0.54745(6) 0.52387(3) 0.01168(11) Uani 1 1 d . . . . .
C18 C 0.5171(2) 0.57315(6) 0.57264(3) 0.01149(11) Uani 1 1 d . . . . .
C2 C 0.2596(2) 0.55873(6) 0.68235(3) 0.01140(10) Uani 1 1 d . . . . .
C3 C 0.1984(2) 0.51802(6) 0.73252(3) 0.01177(10) Uani 1 1 d . . . . .
C4 C 0.0610(2) 0.56926(7) 0.77313(3) 0.01395(12) Uani 1 1 d . . . . .
H4 H -0.020748 0.642660 0.771952 0.017 Uiso 1 1 calc R U . . .
C5 C 0.0467(2) 0.50823(7) 0.81648(3) 0.01561(13) Uani 1 1 d . . . . .
H5 H -0.046885 0.540893 0.845182 0.019 Uiso 1 1 calc R U . . .
C6 C 0.1673(2) 0.40120(7) 0.81787(3) 0.01584(12) Uani 1 1 d . . . . .
H6 H 0.153291 0.361692 0.847505 0.019 Uiso 1 1 calc R U . . .

loop_
_atom_site_aniso_label
_atom_site_aniso_U_11
_atom_site_aniso_U_22
_atom_site_aniso_U_33
_atom_site_aniso_U_23
_atom_site_aniso_U_13
_atom_site_aniso_U_12
O2 0.0238(3) 0.0111(2) 0.0139(2) 0.00070(17) 0.0007(2) 0.0044(2)
O3 0.0224(3) 0.01024(19) 0.0142(2) -0.00008(16) 0.0000(2) 0.00321(19)
O4 0.0236(3) 0.01030(19) 0.0132(2) 0.00089(17) 0.0019(2) 0.00402(19)
O1 0.0218(3) 0.01070(19) 0.0134(2) 0.00011(16) 0.0015(2) 0.00301(19)
C1 0.0130(3) 0.0097(2) 0.0096(2) -0.00043(18) -0.0006(2) 0.0005(2)
C7 0.0160(3) 0.0155(3) 0.0117(2) 0.0021(2) -0.0013(2) -0.0015(2)
C8 0.0131(3) 0.0126(2) 0.0101(2) 0.00030(19) -0.0008(2) -0.0009(2)
C9 0.0136(3) 0.0110(2) 0.0107(2) -0.00003(19) -0.0008(2) 0.0002(2)
C10 0.0131(3) 0.0096(2) 0.0094(2) -0.00007(18) -0.0004(2) 0.0007(2)
C11 0.0129(3) 0.0113(2) 0.0110(2) -0.00072(18) -0.0005(2) 0.0002(2)
C12 0.0127(3) 0.0128(2) 0.0103(2) -0.00075(19) 0.0003(2) 0.0001(2)
C13 0.0143(3) 0.0150(3) 0.0126(3) -0.0025(2) 0.0009(2) 0.0006(2)
C14 0.0150(3) 0.0196(3) 0.0111(2) -0.0019(2) 0.0020(2) -0.0002(3)
C15 0.0158(3) 0.0193(3) 0.0108(2) 0.0010(2) 0.0013(2) -0.0015(3)
C16 0.0158(3) 0.0143(3) 0.0116(2) 0.0013(2) 0.0004(2) -0.0010(2)
C17 0.0127(3) 0.0123(2) 0.0101(2) -0.00012(19) 0.0001(2) -0.0001(2)
C18 0.0133(3) 0.0109(2) 0.0103(2) -0.00021(19) 0.0001(2) 0.0004(2)
C2 0.0130(3) 0.0110(2) 0.0101(2) -0.00085(19) -0.0003(2) -0.0003(2)
C3 0.0128(3) 0.0125(2) 0.0099(2) -0.00072(19) -0.0001(2) -0.0006(2)
C4 0.0150(3) 0.0156(3) 0.0112(2) -0.0021(2) 0.0002(2) -0.0008(2)
C5 0.0157(3) 0.0206(3) 0.0105(2) -0.0019(2) 0.0007(2) -0.0030(3)
C6 0.0167(3) 0.0205(3) 0.0103(2) 0.0017(2) -0.0006(2) -0.0032(3)

loop_
_atom_type_symbol
_atom_type_description
_atom_type_scat_dispersion_real
_atom_type_scat_dispersion_imag
_atom_type_scat_source
C C 0.0033 0.0016 'International Tables Vol C Tables 4.2.6.8 and 6.1.1.4'
H H 0.0000 0.0000 'International Tables Vol C Tables 4.2.6.8 and 6.1.1.4'
O O 0.0106 0.0060 'International Tables Vol C Tables 4.2.6.8 and 6.1.1.4'

loop_
_exptl_crystal_face_index_h
_exptl_crystal_face_index_k
_exptl_crystal_face_index_l
_exptl_crystal_face_perp_dist
0 -1 1 0.0020
0 1 -1 0.0090
2 0 1 0.0879
-2 0 -1 0.0869
0 2 -1 0.0090
0 1 0 0.0100
0 -2 -1 0.0060
0 2 1 0.0110
0 1 2 0.0120
0 -1 -2 0.0080
0 0 -1 0.0070
0 0 1 0.0130

loop_
_geom_angle_atom_site_label_1
_geom_angle_atom_site_label_2
_geom_angle_atom_site_label_3
_geom_angle
_geom_angle_site_symmetry_1
_geom_angle_site_symmetry_3
_geom_angle_publ_flag
C9 O2 H2 109.8(15) . . ?
C11 O3 H2 110.8(11) . . ?
C18 O4 H1 109.0(13) . . ?
C2 O1 H1 110.1(10) . . ?
C9 C1 C2 106.26(6) . . ?
C9 C1 C10 127.89(6) . . ?
C2 C1 C10 125.84(6) . . ?
C8 C7 C6 117.18(8) . . ?
C8 C7 H7 121.4 . . ?
C6 C7 H7 121.4 . . ?
C7 C8 C3 121.43(7) . . ?
C7 C8 C9 131.32(7) . . ?
C3 C8 C9 107.23(6) . . ?
O2 C9 C1 129.32(7) . . ?
O2 C9 C8 120.21(6) . . ?
C1 C9 C8 110.47(6) . . ?
C18 C10 C11 106.28(6) . . ?
C18 C10 C1 127.73(6) . . ?
C11 C10 C1 125.99(6) . . ?
O3 C11 C10 128.18(7) . . ?
O3 C11 C12 123.11(7) . . ?
C10 C11 C12 108.71(6) . . ?
C13 C12 C17 121.67(7) . . ?
C13 C12 C11 131.08(7) . . ?
C17 C12 C11 107.25(6) . . ?
C12 C13 C14 117.39(7) . . ?
C12 C13 H13 121.3 . . ?
C14 C13 H13 121.3 . . ?
C15 C14 C13 120.86(7) . . ?
C15 C14 H14 119.6 . . ?
C13 C14 H14 119.6 . . ?
C14 C15 C16 121.34(7) . . ?
C14 C15 H15 119.3 . . ?
C16 C15 H15 119.3 . . ?
C17 C16 C15 117.30(7) . . ?
C17 C16 H16 121.4 . . ?
C15 C16 H16 121.4 . . ?
C16 C17 C12 121.44(7) . . ?
C16 C17 C18 131.28(7) . . ?
C12 C17 C18 107.27(6) . . ?
O4 C18 C10 129.20(7) . . ?
O4 C18 C17 120.33(6) . . ?
C10 C18 C17 110.47(6) . . ?
O1 C2 C1 128.14(7) . . ?
O1 C2 C3 123.02(7) . . ?
C1 C2 C3 108.84(6) . . ?
C4 C3 C8 121.80(7) . . ?
C4 C3 C2 130.98(7) . . ?
C8 C3 C2 107.18(6) . . ?
C3 C4 C5 117.22(7) . . ?
C3 C4 H4 121.4 . . ?
C5 C4 H4 121.4 . . ?
C6 C5 C4 120.96(7) . . ?
C6 C5 H5 119.5 . . ?
C4 C5 H5 119.5 . . ?
C5 C6 C7 121.40(7) . . ?
C5 C6 H6 119.3 . . ?
C7 C6 H6 119.3 . . ?

loop_
_geom_bond_atom_site_label_1
_geom_bond_atom_site_label_2
_geom_bond_distance
_geom_bond_site_symmetry_2
_geom_bond_publ_flag
O2 C9 1.3006(9) . ?
O2 H2 1.09(3) . ?
O3 C11 1.2549(9) . ?
O3 H2 1.47(2) . ?
O4 C18 1.3019(9) . ?
O4 H1 1.07(2) . ?
O1 C2 1.2567(9) . ?
O1 H1 1.47(2) . ?
C1 C9 1.4003(10) . ?
C1 C2 1.4482(10) . ?
C1 C10 1.4606(9) . ?
C7 C8 1.3774(10) . ?
C7 C6 1.4099(11) . ?
C7 H7 0.9500 . ?
C8 C3 1.4016(11) . ?
C8 C9 1.4808(10) . ?
C10 C18 1.4033(10) . ?
C10 C11 1.4482(10) . ?
C11 C12 1.4882(10) . ?
C12 C13 1.3781(10) . ?
C12 C17 1.4010(10) . ?
C13 C14 1.4089(11) . ?
C13 H13 0.9500 . ?
C14 C15 1.3880(12) . ?
C14 H14 0.9500 . ?
C15 C16 1.4082(11) . ?
C15 H15 0.9500 . ?
C16 C17 1.3779(10) . ?
C16 H16 0.9500 . ?
C17 C18 1.4795(10) . ?
C2 C3 1.4851(10) . ?
C3 C4 1.3780(10) . ?
C4 C5 1.4091(11) . ?
C4 H4 0.9500 . ?
C5 C6 1.3865(12) . ?
C5 H5 0.9500 . ?
C6 H6 0.9500 . ?

loop_
_geom_hbond_atom_site_label_D
_geom_hbond_atom_site_label_H
_geom_hbond_atom_site_label_A
_geom_hbond_distance_DH
_geom_hbond_distance_HA
_geom_hbond_distance_DA
_geom_hbond_angle_DHA
_geom_hbond_site_symmetry_A
_geom_hbond_publ_flag
O2 H2 O3 1.09(3) 1.47(2) 2.5418(9) 167(3) . yes
O4 H1 O1 1.07(2) 1.47(2) 2.5274(8) 169(2) . yes

loop_
_geom_torsion_atom_site_label_1
_geom_torsion_atom_site_label_2
_geom_torsion_atom_site_label_3
_geom_torsion_atom_site_label_4
_geom_torsion
_geom_torsion_site_symmetry_1
_geom_torsion_site_symmetry_2
_geom_torsion_site_symmetry_3
_geom_torsion_site_symmetry_4
_geom_torsion_publ_flag
C6 C7 C8 C3 0.01(12) . . . . ?
C6 C7 C8 C9 178.06(8) . . . . ?
C2 C1 C9 O2 179.01(8) . . . . ?
C10 C1 C9 O2 -1.27(14) . . . . ?
C2 C1 C9 C8 -1.46(9) . . . . ?
C10 C1 C9 C8 178.26(7) . . . . ?
C7 C8 C9 O2 2.15(14) . . . . ?
C3 C8 C9 O2 -179.59(8) . . . . ?
C7 C8 C9 C1 -177.43(9) . . . . ?
C3 C8 C9 C1 0.83(9) . . . . ?
C9 C1 C10 C18 -178.64(8) . . . . ?
C2 C1 C10 C18 1.04(12) . . . . ?
C9 C1 C10 C11 0.78(13) . . . . ?
C2 C1 C10 C11 -179.54(8) . . . . ?
C18 C10 C11 O3 178.89(8) . . . . ?
C1 C10 C11 O3 -0.63(14) . . . . ?
C18 C10 C11 C12 -1.05(9) . . . . ?
C1 C10 C11 C12 179.43(7) . . . . ?
O3 C11 C12 C13 1.96(14) . . . . ?
C10 C11 C12 C13 -178.09(8) . . . . ?
O3 C11 C12 C17 -178.87(8) . . . . ?
C10 C11 C12 C17 1.07(9) . . . . ?
C17 C12 C13 C14 0.26(12) . . . . ?
C11 C12 C13 C14 179.32(8) . . . . ?
C12 C13 C14 C15 0.24(13) . . . . ?
C13 C14 C15 C16 -0.43(13) . . . . ?
C14 C15 C16 C17 0.13(13) . . . . ?
C15 C16 C17 C12 0.37(12) . . . . ?
C15 C16 C17 C18 -178.59(8) . . . . ?
C13 C12 C17 C16 -0.57(12) . . . . ?
C11 C12 C17 C16 -179.83(7) . . . . ?
C13 C12 C17 C18 178.61(7) . . . . ?
C11 C12 C17 C18 -0.65(8) . . . . ?
C11 C10 C18 O4 -179.71(8) . . . . ?
C1 C10 C18 O4 -0.20(14) . . . . ?
C11 C10 C18 C17 0.65(9) . . . . ?
C1 C10 C18 C17 -179.84(7) . . . . ?
C16 C17 C18 O4 -0.59(14) . . . . ?
C12 C17 C18 O4 -179.66(7) . . . . ?
C16 C17 C18 C10 179.08(8) . . . . ?
C12 C17 C18 C10 0.01(9) . . . . ?
C9 C1 C2 O1 -178.51(8) . . . . ?
C10 C1 C2 O1 1.75(13) . . . . ?
C9 C1 C2 C3 1.55(9) . . . . ?
C10 C1 C2 C3 -178.18(7) . . . . ?
C7 C8 C3 C4 0.53(12) . . . . ?
C9 C8 C3 C4 -177.94(8) . . . . ?
C7 C8 C3 C2 178.63(8) . . . . ?
C9 C8 C3 C2 0.16(8) . . . . ?
O1 C2 C3 C4 -3.14(14) . . . . ?
C1 C2 C3 C4 176.80(8) . . . . ?
O1 C2 C3 C8 179.00(8) . . . . ?
C1 C2 C3 C8 -1.06(9) . . . . ?
C8 C3 C4 C5 -0.59(12) . . . . ?
C2 C3 C4 C5 -178.18(8) . . . . ?
C3 C4 C5 C6 0.13(13) . . . . ?
C4 C5 C6 C7 0.40(13) . . . . ?
C8 C7 C6 C5 -0.46(13) . . . . ?
